data_1522171
loop_
_publ_author_name
'Wiebe, C.R.'
'Gourrier, A.'
'Langet, T.'
'Britten, J.F.'
'Greedan, J.E.'

_publ_section_title
;
 Synthesis, structure, and magnetic behavior of La5 Re3 Mn O16: a new
 perovskite-like material
;
_journal_name_full 'Journal of Solid State Chemistry'
_journal_page_first 31
_journal_page_last 39
_journal_volume 151
_journal_year 2000
_chemical_formula_sum 'La5 Mn O16 Re3'
_chemical_name_systematic 'La5 (Re3 Mn O16)'
_space_group_IT_number 2
_symmetry_space_group_name_Hall '-P 1 (1/2*x+1/2*y,1/2*x-1/2*y,-z)'
_symmetry_space_group_name_H-M 'C -1'
_cell_angle_alpha 90.2
_cell_angle_beta 95.16
_cell_angle_gamma 89.92
_cell_formula_units_Z 2
_cell_length_a 7.9885
_cell_length_b 8.0322
_cell_length_c 10.2413
_cell_volume 654.468
_citation_journal_id_ASTM JSSCBI
_cod_data_source_file Wiebe_JSSCBI_2000_1871.cif
_cod_data_source_block La5Mn1O16Re3
_cod_original_cell_volume 654.4679
_cod_original_sg_symbol_H-M 'P -1 (a+b,a-b,-c)'
_cod_original_formula_sum 'La5 Mn1 O16 Re3'
_cod_database_code 1522171

loop_
_symmetry_equiv_pos_as_xyz
x,y,z
-x,-y,-z
x+1/2,y+1/2,z
-x+1/2,-y+1/2,-z

loop_
_atom_site_label
_atom_site_type_symbol
_atom_site_fract_x
_atom_site_fract_y
_atom_site_fract_z
_atom_site_occupancy
_atom_site_U_iso_or_equiv
O8 O-2 0.2322 0.0548 -0.0348 1 0.0
O5 O-2 0.034 0.7342 0.3676 1 0.0
O6 O-2 0.0403 0.2645 0.367 1 0.0
Re1 Re+5 0.05587 0.50019 0.39472 1 0.0
O3 O-2 -0.0432 0.4996 0.2023 1 0.0
Mn1 Mn+2 0 0.5 0 1 0.0
La2 La+3 0.23097 0.26311 0.79498 1 0.0
O7 O-2 -0.0565 0.242 0.0039 1 0.0
O4 O-2 0.0716 0.0012 0.1827 1 0.0
Re2 Re+5 0 0 0 1 0.0
La1 La+3 0.22985 0.7446 0.80072 1 0.0
O2 O-2 0.2754 0.5022 0.3262 1 0.0
La3 La+3 0.5 0.5 0.5 1 0.0
O1 O-2 0.191 0.502 0.5651 1 0.0
